data_7010611
loop_
_publ_author_name
'Maji, Tapas Kumar'
'Sain, Saugata'
'Mostafa, Golam'
'Das, Debasis'
'Lu, Tian-Huey'
'Chaudhuri, Nirmalendu Ray'

_publ_section_title
;
 Synthesis and crystal structure of selenocyanato bridged two
 dimensional supramolecular coordination compounds of
 cadmium(ii)Electronic supplementary information (ESI) available:
 Corey\^a&#x20AC;&#x201C;Pauling\^a&#x20AC;&#x201C;Koltun diagram of 2.
 See http://www.rsc.org/suppdata/dt/b1/b101064f/
;
_journal_issue 21
_journal_name_full 'Journal of the Chemical Society, Dalton Transactions'
_journal_page_first 3149
_journal_paper_doi 10.1039/b101064f
_journal_year 2001
_chemical_formula_sum 'C5.5 H9.5 Cd N3.5 Se2'
_chemical_formula_weight 394.99
_chemical_name_systematic
; 
? 
;
_space_group_IT_number 7
_symmetry_space_group_name_Hall 'P -2yc'
_symmetry_space_group_name_H-M 'P 1 c 1'
_atom_sites_solution_hydrogens geom
_atom_sites_solution_primary direct
_atom_sites_solution_secondary difmap
_audit_creation_method SHELXL-97
_cell_angle_alpha 90.00
_cell_angle_beta 92.396(2)
_cell_angle_gamma 90.00
_cell_formula_units_Z 4
_cell_length_a 8.2970(10)
_cell_length_b 7.9377(9)
_cell_length_c 17.184(2)
_cell_measurement_temperature 297(2)
_cell_volume 1130.7(2)
_computing_structure_refinement 'SHELXL-97 (Sheldrick, 1997)'
_computing_structure_solution 'SHELXS-86 (Sheldrick, 1986)'
_diffrn_ambient_temperature 297(2)
_diffrn_measured_fraction_theta_full 0.967
_diffrn_measured_fraction_theta_max 0.967
_diffrn_radiation_monochromator graphite
_diffrn_radiation_source 'fine-focus sealed tube'
_diffrn_radiation_type MoK\a
_diffrn_radiation_wavelength 0.71073
_diffrn_reflns_av_R_equivalents 0.0701
_diffrn_reflns_av_sigmaI/netI 0.0587
_diffrn_reflns_limit_h_max 10
_diffrn_reflns_limit_h_min -10
_diffrn_reflns_limit_k_max 10
_diffrn_reflns_limit_k_min -5
_diffrn_reflns_limit_l_max 22
_diffrn_reflns_limit_l_min -21
_diffrn_reflns_number 6965
_diffrn_reflns_theta_full 28.25
_diffrn_reflns_theta_max 28.25
_diffrn_reflns_theta_min 2.37
_exptl_absorpt_coefficient_mu 8.327
_exptl_crystal_density_diffrn 2.320
_exptl_crystal_density_method 'not measured'
_exptl_crystal_F_000 732
_refine_diff_density_max 1.140
_refine_diff_density_min -0.741
_refine_diff_density_rms 0.157
_refine_ls_abs_structure_details 'Flack H D (1983), Acta Cryst. A39, 876-881'
_refine_ls_abs_structure_Flack -0.011(13)
_refine_ls_extinction_method none
_refine_ls_goodness_of_fit_ref 0.972
_refine_ls_hydrogen_treatment mixed
_refine_ls_matrix_type full
_refine_ls_number_parameters 219
_refine_ls_number_reflns 4630
_refine_ls_number_restraints 2
_refine_ls_restrained_S_all 0.971
_refine_ls_R_factor_all 0.0529
_refine_ls_R_factor_gt 0.0432
_refine_ls_shift/su_max 0.000
_refine_ls_shift/su_mean 0.000
_refine_ls_structure_factor_coef Fsqd
_refine_ls_weighting_details 'calc w=1/[\s^2^(Fo^2^)+(0.0647P)^2^+0.0000P] where P=(Fo^2^+2Fc^2^)/3'
_refine_ls_weighting_scheme calc
_refine_ls_wR_factor_gt 0.1033
_refine_ls_wR_factor_ref 0.1080
_reflns_number_gt 3854
_reflns_number_total 4630
_reflns_threshold_expression >2sigma(I)
_cod_data_source_file b101064f.txt
_cod_data_source_block complex2
_cod_depositor_comments
;
The following automatic conversions were performed:
'_atom_site_symetry_multiplicity' tag replaced with
'_atom_site_symmetry_multiplicity'.

Automatic conversion script
Id: cif_correct_tags 1440 2010-10-19 06:21:57Z saulius 
;
_cod_original_formula_sum 'C5.50 H9.50 Cd N3.50 Se2'
_cod_database_code 7010611

loop_
_symmetry_equiv_pos_as_xyz
'x, y, z'
'x, -y, z+1/2'

loop_
_atom_site_label
_atom_site_type_symbol
_atom_site_fract_x
_atom_site_fract_y
_atom_site_fract_z
_atom_site_U_iso_or_equiv
_atom_site_adp_type
_atom_site_occupancy
_atom_site_symmetry_multiplicity
_atom_site_calc_flag
_atom_site_refinement_flags
_atom_site_disorder_assembly
_atom_site_disorder_group
Cd1 Cd 0.55392(7) 0.27691(8) 0.46324(4) 0.05108(18) Uani 1 1 d . . .
Se1 Se 0.24185(11) 0.28350(13) 0.49570(6) 0.0538(2) Uani 1 1 d . . .
C1 C 0.1645(11) 0.1631(11) 0.4119(5) 0.0448(18) Uani 1 1 d . . .
N1 N 0.1146(12) 0.0903(12) 0.3602(6) 0.068(2) Uani 1 1 d . . .
Se2 Se 0.69578(13) -0.00860(13) 0.50034(7) 0.0628(3) Uani 1 1 d . . .
C2 C 0.5606(13) -0.1424(14) 0.4393(6) 0.059(2) Uani 1 1 d . . .
N2 N 0.4825(14) -0.2324(14) 0.4046(7) 0.080(3) Uani 1 1 d . . .
Se3 Se 0.68573(16) 0.49991(12) 0.55996(9) 0.0768(4) Uani 1 1 d . . .
C3 C 0.7959(12) 0.3438(13) 0.6187(6) 0.057(2) Uani 1 1 d . . .
N3 N 0.8643(12) 0.2488(12) 0.6567(6) 0.071(3) Uani 1 1 d . . .
Se4 Se 0.57093(13) 0.37145(14) 0.31577(6) 0.0623(3) Uani 1 1 d . . .
C4 C 0.6953(11) 0.1970(11) 0.2853(6) 0.050(2) Uani 1 1 d . . .
N4 N 0.7725(12) 0.0897(12) 0.2659(6) 0.071(3) Uani 1 1 d . . .
Cd2 Cd -0.00975(7) -0.08461(7) 0.26177(4) 0.04558(16) Uani 1 1 d . . .
N5 N -0.1138(10) -0.2820(11) 0.3468(6) 0.065(2) Uani 1 1 d . . .
H5AN H -0.1495 -0.2290 0.3890 0.078 Uiso 1 1 calc R . .
H5BN H -0.1980 -0.3354 0.3231 0.078 Uiso 1 1 calc R . .
N6 N 0.1996(10) -0.2770(9) 0.2860(5) 0.0503(17) Uani 1 1 d . . .
H6 H 0.2613 -0.2399 0.3276 0.060 Uiso 1 1 calc R . .
N7 N 0.1830(9) -0.0104(9) 0.1709(5) 0.0451(16) Uani 1 1 d . . .
H7 H 0.1479 -0.0557 0.1246 0.054 Uiso 1 1 calc R . .
C5 C 0.0107(13) -0.4064(14) 0.3711(8) 0.066(3) Uani 1 1 d . . .
H5A H -0.0407 -0.5115 0.3846 0.079 Uiso 1 1 calc R . .
H5B H 0.0707 -0.3653 0.4169 0.079 Uiso 1 1 calc R . .
C6 C 0.1233(13) -0.4365(11) 0.3073(6) 0.058(2) Uani 1 1 d . . .
H6A H 0.2055 -0.5169 0.3244 0.069 Uiso 1 1 calc R . .
H6B H 0.0646 -0.4832 0.2623 0.069 Uiso 1 1 calc R . .
C7 C 0.2972(12) -0.2763(13) 0.2177(6) 0.055(2) Uani 1 1 d . . .
H7A H 0.2410 -0.3363 0.1755 0.066 Uiso 1 1 calc R . .
H7B H 0.3985 -0.3337 0.2295 0.066 Uiso 1 1 calc R . .
C8 C 0.3307(12) -0.0946(13) 0.1923(7) 0.060(2) Uani 1 1 d . . .
H8A H 0.3859 -0.0343 0.2346 0.071 Uiso 1 1 calc R . .
H8B H 0.4003 -0.0955 0.1483 0.071 Uiso 1 1 calc R . .
C9 C 0.2013(13) 0.1779(12) 0.1568(7) 0.059(2) Uani 1 1 d . . .
H9 H 0.2315 0.2296 0.2071 0.070 Uiso 1 1 calc R . .
C10 C 0.330(2) 0.2203(19) 0.1028(11) 0.101(5) Uani 1 1 d . . .
H10A H 0.2949 0.1900 0.0507 0.152 Uiso 1 1 calc R . .
H10B H 0.4259 0.1593 0.1175 0.152 Uiso 1 1 calc R . .
H10C H 0.3510 0.3391 0.1052 0.152 Uiso 1 1 calc R . .
C11 C 0.0425(16) 0.2499(15) 0.1308(10) 0.084(4) Uani 1 1 d . . .
H11A H 0.0032 0.1929 0.0846 0.125 Uiso 1 1 calc R . .
H11B H 0.0547 0.3677 0.1200 0.125 Uiso 1 1 calc R . .
H11C H -0.0329 0.2355 0.1712 0.125 Uiso 1 1 calc R . .

loop_
_atom_site_aniso_label
_atom_site_aniso_U_11
_atom_site_aniso_U_22
_atom_site_aniso_U_33
_atom_site_aniso_U_23
_atom_site_aniso_U_13
_atom_site_aniso_U_12
Cd1 0.0530(3) 0.0477(4) 0.0515(4) 0.0022(3) -0.0090(3) 0.0022(3)
Se1 0.0569(5) 0.0676(6) 0.0366(5) -0.0088(4) -0.0027(4) 0.0019(5)
C1 0.048(4) 0.043(4) 0.043(5) -0.001(4) -0.002(4) -0.006(4)
N1 0.067(5) 0.067(6) 0.071(7) -0.016(5) 0.003(5) -0.009(4)
Se2 0.0633(6) 0.0504(5) 0.0730(7) 0.0044(5) -0.0177(5) 0.0077(4)
C2 0.055(5) 0.064(6) 0.057(6) -0.009(5) -0.007(5) 0.016(5)
N2 0.079(7) 0.084(7) 0.075(7) -0.022(6) -0.012(6) 0.004(5)
Se3 0.0885(7) 0.0419(5) 0.0957(9) -0.0010(5) -0.0475(7) 0.0050(5)
C3 0.059(6) 0.059(6) 0.052(6) 0.003(5) -0.015(4) 0.004(5)
N3 0.073(6) 0.070(6) 0.067(6) 0.013(5) -0.028(5) -0.001(4)
Se4 0.0690(6) 0.0611(6) 0.0574(6) 0.0153(5) 0.0092(5) 0.0312(5)
C4 0.040(4) 0.048(5) 0.064(6) 0.003(4) 0.007(4) 0.021(4)
N4 0.076(6) 0.071(6) 0.066(6) 0.003(5) 0.000(5) 0.018(5)
Cd2 0.0460(3) 0.0388(3) 0.0515(4) -0.0049(3) -0.0045(2) 0.0080(3)
N5 0.051(5) 0.059(5) 0.087(7) 0.001(5) 0.018(4) 0.016(4)
N6 0.056(4) 0.057(4) 0.038(4) 0.003(3) 0.001(3) 0.007(3)
N7 0.049(4) 0.044(4) 0.042(4) -0.001(3) -0.004(3) -0.001(3)
C5 0.064(6) 0.059(6) 0.076(8) 0.016(5) 0.009(5) 0.013(5)
C6 0.071(6) 0.038(4) 0.065(7) 0.005(4) 0.009(5) 0.014(4)
C7 0.059(5) 0.059(5) 0.047(5) 0.010(4) 0.008(4) 0.023(4)
C8 0.058(6) 0.064(6) 0.057(6) 0.008(5) 0.003(5) 0.004(4)
C9 0.070(6) 0.044(5) 0.061(6) 0.002(4) -0.006(5) -0.006(5)
C10 0.103(11) 0.083(9) 0.121(14) 0.025(9) 0.045(10) 0.006(8)
C11 0.077(8) 0.054(6) 0.119(12) 0.027(7) -0.008(7) 0.002(6)

loop_
_atom_type_symbol
_atom_type_description
_atom_type_scat_dispersion_real
_atom_type_scat_dispersion_imag
_atom_type_scat_source
C C 0.0033 0.0016 'International Tables Vol C Tables 4.2.6.8 and 6.1.1.4'
H H 0.0000 0.0000 'International Tables Vol C Tables 4.2.6.8 and 6.1.1.4'
N N 0.0061 0.0033 'International Tables Vol C Tables 4.2.6.8 and 6.1.1.4'
Se Se -0.0929 2.2259 'International Tables Vol C Tables 4.2.6.8 and 6.1.1.4'
Cd Cd -0.8075 1.2024 'International Tables Vol C Tables 4.2.6.8 and 6.1.1.4'

loop_
_geom_angle_atom_site_label_1
_geom_angle_atom_site_label_2
_geom_angle_atom_site_label_3
_geom_angle
_geom_angle_site_symmetry_1
_geom_angle_site_symmetry_3
_geom_angle_publ_flag
Se2 Cd1 Se3 104.91(4) . . ?
Se2 Cd1 Se4 115.85(4) . . ?
Se3 Cd1 Se4 112.05(5) . . ?
Se2 Cd1 Se1 113.30(4) . . ?
Se3 Cd1 Se1 103.62(5) . . ?
Se4 Cd1 Se1 106.54(4) . . ?
C1 Se1 Cd1 97.9(3) . . ?
N1 C1 Se1 178.9(9) . . ?
C1 N1 Cd2 172.8(9) . . ?
C2 Se2 Cd1 96.0(3) . . ?
N2 C2 Se2 175.6(10) . . ?
C3 Se3 Cd1 94.5(3) . . ?
N3 C3 Se3 178.5(11) . . ?
C3 N3 Cd2 167.1(10) . 2_655 ?
C4 Se4 Cd1 96.5(3) . . ?
N4 C4 Se4 179.5(10) . . ?
C4 N4 Cd2 158.6(9) . 1_655 ?
N4 Cd2 N5 94.2(3) 1_455 . ?
N4 Cd2 N6 167.2(3) 1_455 . ?
N5 Cd2 N6 75.0(3) . . ?
N4 Cd2 N7 115.5(3) 1_455 . ?
N5 Cd2 N7 149.6(3) . . ?
N6 Cd2 N7 76.2(3) . . ?
N4 Cd2 N1 86.8(4) 1_455 . ?
N5 Cd2 N1 96.2(4) . . ?
N6 Cd2 N1 87.6(3) . . ?
N7 Cd2 N1 92.2(3) . . ?
N4 Cd2 N3 91.8(4) 1_455 2_454 ?
N5 Cd2 N3 86.9(4) . 2_454 ?
N6 Cd2 N3 94.3(3) . 2_454 ?
N7 Cd2 N3 85.7(3) . 2_454 ?
N1 Cd2 N3 176.7(4) . 2_454 ?
C5 N5 Cd2 110.7(6) . . ?
C7 N6 C6 117.7(8) . . ?
C7 N6 Cd2 106.8(5) . . ?
C6 N6 Cd2 106.5(6) . . ?
C8 N7 C9 114.2(8) . . ?
C8 N7 Cd2 108.1(6) . . ?
C9 N7 Cd2 115.2(6) . . ?
N5 C5 C6 110.6(9) . . ?
N6 C6 C5 109.6(8) . . ?
N6 C7 C8 110.3(8) . . ?
N7 C8 C7 110.4(8) . . ?
C10 C9 C11 112.1(12) . . ?
C10 C9 N7 113.7(10) . . ?
C11 C9 N7 109.4(8) . . ?

loop_
_geom_bond_atom_site_label_1
_geom_bond_atom_site_label_2
_geom_bond_distance
_geom_bond_site_symmetry_2
_geom_bond_publ_flag
Cd1 Se2 2.6201(12) . ?
Cd1 Se3 2.6343(13) . ?
Cd1 Se4 2.6522(13) . ?
Cd1 Se1 2.6719(12) . ?
Se1 C1 1.823(9) . ?
C1 N1 1.125(13) . ?
N1 Cd2 2.388(9) . ?
Se2 C2 1.840(11) . ?
C2 N2 1.120(14) . ?
Se3 C3 1.820(10) . ?
C3 N3 1.134(13) . ?
N3 Cd2 2.428(9) 2_655 ?
Se4 C4 1.817(8) . ?
C4 N4 1.124(12) . ?
N4 Cd2 2.279(9) 1_655 ?
Cd2 N4 2.279(9) 1_455 ?
Cd2 N5 2.332(9) . ?
Cd2 N6 2.337(7) . ?
Cd2 N7 2.357(8) . ?
Cd2 N3 2.428(9) 2_454 ?
N5 C5 1.476(13) . ?
N6 C7 1.454(12) . ?
N6 C6 1.469(13) . ?
N7 C8 1.431(12) . ?
N7 C9 1.522(12) . ?
C5 C6 1.489(16) . ?
C7 C8 1.536(14) . ?
C9 C10 1.479(18) . ?
C9 C11 1.487(16) . ?
